data_9003494
loop_
_publ_author_name
'Zanardi, S.'
'Cruciani, G.'
'Alberti, A.'
'Galli, E.'

_publ_section_title
;Dehydration and rehydration process in boggsite: an in-situ X-ray
 single-crystal study Note: Ca represents an unknown distribution across the
 Ca sites of [Ca.806,Mg.138,Na.041,K.007,Fe.006,Sr.001] Note: Reported
 occupancies are discrepant with reported formula. Sample: BOG-RT-R, T = 25 C
;
_journal_name_full 'American Mineralogist'
_journal_page_first 1033
_journal_page_last 1042
_journal_volume 89
_journal_year 2004
_chemical_formula_sum 'Al2.46 H8.448 O29.182 Si9.54'
_chemical_name_mineral Boggsite
_space_group_IT_number 74
_symmetry_space_group_name_Hall '-I 2b 2'
_symmetry_space_group_name_H-M 'I m m a'
_cell_angle_alpha 90
_cell_angle_beta 90
_cell_angle_gamma 90
_cell_formula_units_Z 8
_cell_length_a 20.295
_cell_length_b 23.843
_cell_length_c 12.802
_cell_volume 6194.807
_database_code_amcsd 0003584
_diffrn_ambient_temperature 298.15
_exptl_crystal_density_diffrn 1.736
_cod_original_formula_sum '(Al2.46 Si9.54) O29.182 H8.448'
_cod_database_code 9003494

loop_
_space_group_symop_operation_xyz
x,y,z
1/2+x,1/2+y,1/2+z
x,1/2-y,z
1/2+x,-y,1/2+z
-x,1/2+y,-z
1/2-x,+y,1/2-z
-x,y,z
1/2-x,1/2+y,1/2+z
x,-y,-z
1/2+x,1/2-y,1/2-z
x,1/2+y,-z
1/2+x,+y,1/2-z
-x,1/2-y,z
1/2-x,-y,1/2+z
-x,-y,-z
1/2-x,1/2-y,1/2-z

loop_
_atom_site_aniso_label
_atom_site_aniso_U_11
_atom_site_aniso_U_22
_atom_site_aniso_U_33
_atom_site_aniso_U_12
_atom_site_aniso_U_13
_atom_site_aniso_U_23
Al1 0.02800 0.02200 0.02600 -0.00040 0.00110 -0.00220
Si1 0.02800 0.02200 0.02600 -0.00040 0.00110 -0.00220
Al2 0.03100 0.03000 0.02000 0.00030 -0.00160 -0.00090
Si2 0.03100 0.03000 0.02000 0.00030 -0.00160 -0.00090
Al3 0.02700 0.01900 0.02900 0.00060 0.00000 0.00130
Si3 0.02700 0.01900 0.02900 0.00060 0.00000 0.00130
Al4 0.02600 0.03000 0.02100 0.00020 0.00070 0.00100
Si4 0.02600 0.03000 0.02100 0.00020 0.00070 0.00100
Al5 0.02800 0.02700 0.02500 -0.00110 0.00070 -0.00360
Si5 0.02800 0.02700 0.02500 -0.00110 0.00070 -0.00360
Al6 0.02900 0.02400 0.02700 -0.00060 -0.00010 0.00460
Si6 0.02900 0.02400 0.02700 -0.00060 -0.00010 0.00460
O1 0.06000 0.02500 0.03300 0.00000 0.00400 0.00000
O2 0.04600 0.04100 0.04600 -0.00400 0.01300 -0.00500
O3 0.06000 0.03200 0.03500 0.00500 0.00200 -0.00500
O4 0.06100 0.04500 0.03400 0.00300 -0.00800 -0.00900
O5 0.03600 0.07000 0.03800 0.00000 -0.00900 -0.00700
O6 0.04300 0.02400 0.03900 0.00000 -0.00500 0.00000
O7 0.02500 0.04300 0.06100 0.00000 0.00000 -0.01100
O8 0.02700 0.07500 0.04100 0.00000 0.00000 0.00300
O9 0.10200 0.03800 0.03900 -0.00600 0.01200 0.00700
O10 0.07300 0.03000 0.04100 0.00600 -0.00700 0.00700
O11 0.07300 0.04300 0.03700 -0.00300 0.01600 0.00700
O12 0.02700 0.10800 0.10900 0.00000 0.00200 0.04000
O13 0.09300 0.03200 0.04800 -0.00600 -0.01100 -0.01000
O14 0.04600 0.05500 0.05300 0.00000 -0.02000 0.00000
O15 0.04600 0.07200 0.04500 0.00000 -0.01000 0.00000

loop_
_atom_site_label
_atom_site_fract_x
_atom_site_fract_y
_atom_site_fract_z
_atom_site_occupancy
_atom_site_U_iso_or_equiv
_atom_site_type_symbol
_atom_site_attached_hydrogens
Al1 0.18883 0.18540 0.67210 0.26000 0.02570 Al 0
Si1 0.18883 0.18540 0.67210 0.74000 0.02570 Si 0
Al2 0.19043 0.02428 0.33000 0.32000 0.02580 Al 0
Si2 0.19043 0.02428 0.33000 0.68000 0.02580 Si 0
Al3 0.07696 0.18537 0.83550 0.26000 0.02550 Al 0
Si3 0.07696 0.18537 0.83550 0.74000 0.02550 Si 0
Al4 0.07748 0.02163 0.16480 0.26000 0.02620 Al 0
Si4 0.07748 0.02163 0.16480 0.74000 0.02620 Si 0
Al5 0.22190 0.08343 0.53830 0.07000 0.02710 Al 0
Si5 0.22190 0.08343 0.53830 0.93000 0.02710 Si 0
Al6 0.12210 0.08402 0.96640 0.06000 0.02720 Al 0
Si6 0.12210 0.08402 0.96640 0.94000 0.02720 Si 0
O1 0.18810 0.25000 0.62820 1.00000 0.03900 O 0
O2 0.11900 0.17090 0.73040 1.00000 0.04500 O 0
O3 0.19570 0.14540 0.56870 1.00000 0.04300 O 0
O4 0.18960 0.07000 0.42600 1.00000 0.04700 O 0
O5 0.11840 0.03160 0.27310 1.00000 0.04900 O 0
O6 0.08990 0.25000 0.87360 1.00000 0.03600 O 0
O7 0.00000 0.17550 0.80310 1.00000 0.04300 O 0
O8 0.00000 0.02540 0.19610 1.00000 0.04800 O 0
O9 0.19730 0.03900 0.62300 1.00000 0.06000 O 0
O10 0.09800 0.14580 0.93420 1.00000 0.04900 O 0
O11 0.09440 0.07210 0.08280 1.00000 0.05200 O 0
O12 0.20020 0.08260 0.97150 1.00000 0.08200 O 0
O13 0.09610 0.03860 0.88590 1.00000 0.05800 O 0
O14 0.25000 0.17580 0.75000 1.00000 0.05200 O 0
O15 0.25000 -0.04010 0.75000 1.00000 0.05500 O 0
Wat1 0.00000 0.17900 0.11600 0.35000 0.12800 O 2
Wat2 0.19100 0.16200 0.20900 0.29000 0.10800 O 2
Wat3 0.19100 0.25000 0.04500 0.34000 0.10500 O 2
Wat4 0.10300 0.15800 0.40600 0.26000 0.10500 O 2
Wat5 0.00000 0.17200 0.57800 0.28000 0.10000 O 2
Wat6 0.00000 0.03200 0.40300 0.33600 0.10400 O 2
Wat7 0.06900 0.12300 0.40000 0.35000 0.09800 O 2
Wat8 0.05500 0.07810 0.61800 0.34000 0.10200 O 2
Wat9 0.15500 0.25000 0.12300 0.38600 0.05800 O 2
Wat10 0.12500 0.25000 0.10800 0.27000 0.12100 O 2
Wat11 0.19400 0.25000 0.14000 0.22000 0.14300 O 2
Wat12 0.20000 0.25000 0.12200 0.28000 0.08900 O 2
Wat13 0.00000 0.10300 0.39500 0.24000 0.10400 O 2

loop_
_cod_changelog_entry_id
_cod_changelog_entry_author
_cod_changelog_entry_date
_cod_changelog_entry_text
1
;cod-tools version 3.8.0
Id: cif_guess_AMCSD_atom_types 9581 2023-05-17 12:35:41Z saulius
;
2023-05-18T11:37:32+03:00
;Derived atom types and hydrogen counts
from atom names that follow the AMCSD naming convention
(Wat == water, O-H == hydroxyl).
;

loop_
_cod_related_entry_id
_cod_related_entry_database
_cod_related_entry_code
1 AMCSD 0003584
